data_7703536
loop_
_publ_author_name
'Liu, Hang'
'Mai, Zhongwen'
'Xu, Xinxin'
'Wang, Yi'

_publ_section_title
;
 A Co-MOF-derived oxygen-vacancy-rich Co<sub>3</sub>O<sub>4</sub>-based
 composite as a cathode material for hybrid Zn batteries.
;
_journal_issue 9
_journal_name_full 'Dalton transactions (Cambridge, England : 2003)'
_journal_page_first 2880
_journal_page_last 2887
_journal_paper_doi 10.1039/c9dt04682h
_journal_volume 49
_journal_year 2020
_chemical_formula_sum 'C18 H14 Co N4 O5 S'
_chemical_formula_weight 457.32
_space_group_IT_number 14
_space_group_name_Hall '-P 2yn'
_space_group_name_H-M_alt 'P 1 21/n 1'
_symmetry_cell_setting monoclinic
_symmetry_space_group_name_H-M 'P 1 21/n 1'
_atom_sites_solution_hydrogens geom
_atom_sites_solution_primary direct
_atom_sites_solution_secondary difmap
_audit_creation_method SHELXL-97
_audit_update_record
;
2019-03-11 deposited with the CCDC.	2020-01-14 downloaded from the CCDC.
;
_cell_angle_alpha 90.00
_cell_angle_beta 111.731(4)
_cell_angle_gamma 90.00
_cell_formula_units_Z 4
_cell_length_a 10.1615(3)
_cell_length_b 16.8699(5)
_cell_length_c 11.3481(4)
_cell_measurement_reflns_used 6995
_cell_measurement_temperature 293(2)
_cell_measurement_theta_max 25.00
_cell_measurement_theta_min 3.34
_cell_volume 1807.08(11)
_computing_cell_refinement 'SAINT (Bruker, 1999)'
_computing_data_collection 'SMART (Bruker, 1997)'
_computing_data_reduction SAINT
_computing_molecular_graphics 'SHELXTL-PLUS (Sheldrick, 1990)'
_computing_publication_material SHELXL-97
_computing_structure_refinement 'SHELXL-97 (Sheldrick, 1997)'
_computing_structure_solution 'SHELXS-97 (Sheldrick, 1990)'
_diffrn_ambient_temperature 293(2)
_diffrn_measured_fraction_theta_full 0.998
_diffrn_measured_fraction_theta_max 0.998
_diffrn_measurement_device_type 'Bruker APEX CCD area-detector'
_diffrn_measurement_method '\w scans'
_diffrn_radiation_monochromator graphite
_diffrn_radiation_source 'fine-focus sealed tube'
_diffrn_radiation_type MoK\a
_diffrn_radiation_wavelength 0.71073
_diffrn_reflns_av_R_equivalents 0.0202
_diffrn_reflns_av_sigmaI/netI 0.0319
_diffrn_reflns_limit_h_max 9
_diffrn_reflns_limit_h_min -12
_diffrn_reflns_limit_k_max 19
_diffrn_reflns_limit_k_min -20
_diffrn_reflns_limit_l_max 13
_diffrn_reflns_limit_l_min -11
_diffrn_reflns_number 6995
_diffrn_reflns_theta_full 25.00
_diffrn_reflns_theta_max 25.00
_diffrn_reflns_theta_min 3.34
_exptl_absorpt_coefficient_mu 1.106
_exptl_absorpt_correction_T_max 0.030
_exptl_absorpt_correction_T_min 0.020
_exptl_absorpt_correction_type multi-scan
_exptl_absorpt_process_details 'SADABS (Sheldrick, 1996)'
_exptl_crystal_colour red
_exptl_crystal_density_diffrn 1.681
_exptl_crystal_density_method 'not measured'
_exptl_crystal_description block
_exptl_crystal_F_000 932
_exptl_crystal_size_max 0.28
_exptl_crystal_size_mid 0.22
_exptl_crystal_size_min 0.18
_refine_diff_density_max 0.648
_refine_diff_density_min -0.545
_refine_diff_density_rms 0.076
_refine_ls_extinction_method none
_refine_ls_goodness_of_fit_ref 1.035
_refine_ls_hydrogen_treatment mixed
_refine_ls_matrix_type full
_refine_ls_number_parameters 268
_refine_ls_number_reflns 3181
_refine_ls_number_restraints 3
_refine_ls_restrained_S_all 1.035
_refine_ls_R_factor_all 0.0504
_refine_ls_R_factor_gt 0.0438
_refine_ls_shift/su_max 0.024
_refine_ls_shift/su_mean 0.003
_refine_ls_structure_factor_coef Fsqd
_refine_ls_weighting_details 'calc w=1/[\s^2^(Fo^2^)+(0.1300P)^2^+0.0000P] where P=(Fo^2^+2Fc^2^)/3'
_refine_ls_weighting_scheme calc
_refine_ls_wR_factor_gt 0.1585
_refine_ls_wR_factor_ref 0.1678
_reflns_number_gt 2801
_reflns_number_total 3181
_reflns_threshold_expression >2sigma(I)
_cod_data_source_file c9dt04682h2.cif
_cod_data_source_block CoMOF
_cod_depositor_comments
;
The following automatic conversions were performed:

data item '_symmetry_cell_setting' value 'Monoclinic' was changed to
'monoclinic' in accordance with the
/home/data/users/saulius/crontab/automatic-downloads/rss-feeds/RSC/lib/dictionaries/cif_core.dic
dictionary named 'cif_core.dic' version 2.4.2 last updated on
2011-04-26.

Automatic conversion script
Id: cif_fix_values 7556 2019-12-06 15:28:31Z antanas 

 Adding full bibliography for 7703536.cif.
;
_cod_original_cell_volume 1807.08(10)
_cod_original_sg_symbol_H-M P21/n
_cod_database_code 7703536

loop_
_symmetry_equiv_pos_as_xyz
'x, y, z'
'-x+1/2, y+1/2, -z+1/2'
'-x, -y, -z'
'x-1/2, -y-1/2, z-1/2'

loop_
_atom_site_label
_atom_site_type_symbol
_atom_site_fract_x
_atom_site_fract_y
_atom_site_fract_z
_atom_site_U_iso_or_equiv
_atom_site_adp_type
_atom_site_occupancy
_atom_site_symmetry_multiplicity
_atom_site_calc_flag
_atom_site_refinement_flags
_atom_site_disorder_assembly
_atom_site_disorder_group
Co1 Co 1.63966(4) -0.00328(2) 0.75173(4) 0.0202(2) Uani 1 1 d . . .
S1 S 1.10783(9) -0.02060(6) 0.73286(8) 0.0285(3) Uani 1 1 d . . .
O1 O 1.4243(3) -0.00183(13) 0.8233(3) 0.0405(7) Uani 1 1 d . . .
N3 N 1.7014(3) 0.09575(16) 0.8635(2) 0.0286(7) Uani 1 1 d . . .
C4 C 1.0045(3) -0.1059(2) 0.5326(3) 0.0279(7) Uani 1 1 d . . .
H4A H 0.9417 -0.1343 0.4648 0.034 Uiso 1 1 calc R . .
O5 O 1.5589(2) 0.08470(16) 0.5904(2) 0.0363(6) Uani 1 1 d D . .
C18 C 1.6870(4) 0.11306(19) 0.9715(3) 0.0261(7) Uani 1 1 d . . .
H18A H 1.6483 0.0792 1.0148 0.031 Uiso 1 1 calc R . .
O2 O 1.4475(2) -0.05577(15) 0.6546(2) 0.0383(6) Uani 1 1 d . . .
N4 N 1.7362(3) 0.18671(16) 1.0106(3) 0.0310(7) Uani 1 1 d . . .
C15 C 1.6265(3) 0.2472(2) 1.2649(3) 0.0308(8) Uani 1 1 d . . .
H15A H 1.5505 0.2388 1.2903 0.037 Uiso 1 1 calc R . .
C5 C 0.9657(3) -0.06563(19) 0.6185(3) 0.0251(7) Uani 1 1 d . . .
C14 C 1.6290(3) 0.21163(19) 1.1579(3) 0.0271(7) Uani 1 1 d . . .
H14A H 1.5554 0.1784 1.1104 0.033 Uiso 1 1 calc R . .
C13 C 1.7370(4) 0.22490(18) 1.1227(3) 0.0283(8) Uani 1 1 d . . .
C2 C 1.2210(3) -0.05604(18) 0.6642(3) 0.0254(7) Uani 1 1 d . . .
C1 C 1.3735(3) -0.0362(2) 0.7191(3) 0.0297(8) Uani 1 1 d . . .
C3 C 1.1493(3) -0.09953(18) 0.5581(3) 0.0267(7) Uani 1 1 d . . .
H3A H 1.1929 -0.1227 0.5076 0.032 Uiso 1 1 calc R . .
C12 C 1.8482(4) 0.2746(2) 1.1883(3) 0.0380(9) Uani 1 1 d . . .
H12A H 1.9223 0.2835 1.1605 0.046 Uiso 1 1 calc R . .
C17 C 1.7641(5) 0.1611(2) 0.8343(4) 0.0513(12) Uani 1 1 d . . .
H17A H 1.7876 0.1659 0.7629 0.062 Uiso 1 1 calc R . .
C16 C 1.7863(5) 0.2169(2) 0.9237(4) 0.0501(11) Uani 1 1 d . . .
H16A H 1.8276 0.2664 0.9260 0.060 Uiso 1 1 calc R . .
C6 C 0.8203(3) -0.0567(2) 0.6186(3) 0.0294(8) Uani 1 1 d . . .
O3 O 0.8071(3) -0.00931(15) 0.6994(3) 0.0381(7) Uani 1 1 d . . .
O4 O 0.7243(3) -0.09663(15) 0.5414(3) 0.0475(7) Uani 1 1 d . . .
C11 C 1.8455(4) 0.3104(2) 1.2961(3) 0.0397(9) Uani 1 1 d . . .
H11A H 1.9174 0.3448 1.3426 0.048 Uiso 1 1 calc R . .
C10 C 1.7346(3) 0.2944(2) 1.3338(3) 0.0286(7) Uani 1 1 d . . .
N2 N 1.7325(3) 0.32749(17) 1.4486(3) 0.0339(7) Uani 1 1 d . . .
C9 C 1.7996(4) 0.3924(2) 1.5092(3) 0.0314(8) Uani 1 1 d . . .
H9A H 1.8552 0.4244 1.4796 0.038 Uiso 1 1 calc R . .
C8 C 1.6729(5) 0.2932(3) 1.5282(5) 0.0675(15) Uani 1 1 d . . .
H8A H 1.6223 0.2459 1.5154 0.081 Uiso 1 1 calc R . .
N1 N 1.7788(3) 0.40607(17) 1.6145(3) 0.0308(7) Uani 1 1 d . . .
C7 C 1.7037(5) 0.3424(3) 1.6279(4) 0.0633(14) Uani 1 1 d . . .
H7A H 1.6770 0.3341 1.6970 0.076 Uiso 1 1 calc R . .
H1 H 1.576(4) 0.073(3) 0.525(2) 0.076 Uiso 1 1 d D . .
H2 H 1.4700(13) 0.090(3) 0.567(3) 0.076 Uiso 1 1 d D . .

loop_
_atom_site_aniso_label
_atom_site_aniso_U_11
_atom_site_aniso_U_22
_atom_site_aniso_U_33
_atom_site_aniso_U_23
_atom_site_aniso_U_13
_atom_site_aniso_U_12
Co1 0.0195(3) 0.0231(3) 0.0173(3) -0.00184(15) 0.0062(2) -0.00022(16)
S1 0.0208(4) 0.0406(5) 0.0235(5) -0.0031(4) 0.0076(3) 0.0020(4)
O1 0.0272(15) 0.0412(17) 0.0432(17) -0.0103(11) 0.0014(13) -0.0020(10)
N3 0.0366(16) 0.0256(14) 0.0254(14) -0.0053(12) 0.0135(12) -0.0032(13)
C4 0.0212(17) 0.0309(19) 0.0299(16) -0.0019(15) 0.0074(13) -0.0014(13)
O5 0.0232(12) 0.0491(15) 0.0313(13) 0.0019(12) 0.0039(10) 0.0013(12)
C18 0.0322(18) 0.0232(16) 0.0209(16) -0.0029(13) 0.0073(13) -0.0030(14)
O2 0.0205(11) 0.0617(17) 0.0330(13) 0.0089(12) 0.0105(10) -0.0011(11)
N4 0.0445(16) 0.0257(14) 0.0211(14) -0.0061(12) 0.0102(12) -0.0043(13)
C15 0.0295(18) 0.0329(19) 0.0306(18) -0.0011(15) 0.0118(15) -0.0041(15)
C5 0.0189(15) 0.0279(17) 0.0269(16) 0.0051(13) 0.0065(13) 0.0014(13)
C14 0.0281(17) 0.0246(16) 0.0250(16) -0.0064(14) 0.0057(13) -0.0084(14)
C13 0.0394(19) 0.0239(16) 0.0185(15) -0.0032(13) 0.0071(14) 0.0041(15)
C2 0.0203(16) 0.0290(18) 0.0268(16) 0.0043(13) 0.0088(13) 0.0007(13)
C1 0.0193(16) 0.0335(19) 0.0355(19) 0.0111(16) 0.0093(15) 0.0016(15)
C3 0.0218(15) 0.0307(17) 0.0300(17) -0.0001(14) 0.0125(13) 0.0075(14)
C12 0.037(2) 0.042(2) 0.038(2) -0.0113(17) 0.0165(16) -0.0124(17)
C17 0.087(3) 0.042(2) 0.037(2) -0.0142(17) 0.037(2) -0.032(2)
C16 0.084(3) 0.037(2) 0.040(2) -0.0128(18) 0.035(2) -0.029(2)
C6 0.0213(16) 0.0330(19) 0.0345(18) 0.0158(16) 0.0111(14) 0.0086(15)
O3 0.0300(16) 0.0548(17) 0.0344(15) 0.0046(12) 0.0179(13) 0.0100(11)
O4 0.0215(12) 0.0455(15) 0.0689(18) -0.0020(14) 0.0091(12) -0.0033(12)
C11 0.037(2) 0.043(2) 0.037(2) -0.0193(18) 0.0119(16) -0.0147(17)
C10 0.0283(16) 0.0308(18) 0.0253(16) -0.0077(14) 0.0085(13) -0.0028(15)
N2 0.0400(17) 0.0377(16) 0.0274(15) -0.0144(13) 0.0164(13) -0.0141(14)
C9 0.0375(19) 0.0325(18) 0.0271(17) -0.0069(15) 0.0152(15) -0.0096(16)
C8 0.088(4) 0.066(3) 0.068(3) -0.032(3) 0.052(3) -0.044(3)
N1 0.0323(15) 0.0348(16) 0.0277(14) -0.0069(13) 0.0140(12) -0.0084(14)
C7 0.090(4) 0.062(3) 0.055(3) -0.022(2) 0.047(3) -0.033(3)

loop_
_atom_type_symbol
_atom_type_description
_atom_type_scat_dispersion_real
_atom_type_scat_dispersion_imag
_atom_type_scat_source
C C 0.0033 0.0016 'International Tables Vol C Tables 4.2.6.8 and 6.1.1.4'
H H 0.0000 0.0000 'International Tables Vol C Tables 4.2.6.8 and 6.1.1.4'
N N 0.0061 0.0033 'International Tables Vol C Tables 4.2.6.8 and 6.1.1.4'
O O 0.0106 0.0060 'International Tables Vol C Tables 4.2.6.8 and 6.1.1.4'
S S 0.1246 0.1234 'International Tables Vol C Tables 4.2.6.8 and 6.1.1.4'
Co Co 0.3494 0.9721 'International Tables Vol C Tables 4.2.6.8 and 6.1.1.4'

loop_
_geom_angle_atom_site_label_1
_geom_angle_atom_site_label_2
_geom_angle_atom_site_label_3
_geom_angle
_geom_angle_site_symmetry_1
_geom_angle_site_symmetry_3
_geom_angle_publ_flag
O3 Co1 N3 97.21(11) 1_655 . ?
O3 Co1 O2 124.26(11) 1_655 . ?
N3 Co1 O2 134.08(10) . . ?
O3 Co1 N1 91.49(11) 1_655 2_847 ?
N3 Co1 N1 101.42(12) . 2_847 ?
O2 Co1 N1 96.68(11) . 2_847 ?
O3 Co1 O5 83.51(10) 1_655 . ?
N3 Co1 O5 84.38(10) . . ?
O2 Co1 O5 81.99(9) . . ?
N1 Co1 O5 172.81(10) 2_847 . ?
C2 S1 C5 91.17(15) . . ?
C18 N3 C17 105.5(3) . . ?
C18 N3 Co1 129.8(2) . . ?
C17 N3 Co1 124.6(2) . . ?
C5 C4 C3 112.1(3) . . ?
N3 C18 N4 110.7(3) . . ?
C1 O2 Co1 103.1(2) . . ?
C16 N4 C18 107.3(3) . . ?
C16 N4 C13 126.6(3) . . ?
C18 N4 C13 126.1(3) . . ?
C10 C15 C14 119.8(3) . . ?
C4 C5 C6 127.1(3) . . ?
C4 C5 S1 112.1(2) . . ?
C6 C5 S1 120.8(2) . . ?
C13 C14 C15 119.2(3) . . ?
C14 C13 C12 123.1(3) . . ?
C14 C13 N4 117.6(3) . . ?
C12 C13 N4 119.3(3) . . ?
C3 C2 C1 128.8(3) . . ?
C3 C2 S1 111.0(2) . . ?
C1 C2 S1 120.2(2) . . ?
O1 C1 O2 122.8(3) . . ?
O1 C1 C2 120.5(3) . . ?
O2 C1 C2 116.7(3) . . ?
C2 C3 C4 113.7(3) . . ?
C11 C12 C13 117.6(3) . . ?
C16 C17 N3 110.2(3) . . ?
C17 C16 N4 106.3(3) . . ?
O4 C6 O3 126.2(3) . . ?
O4 C6 C5 117.8(3) . . ?
O3 C6 C5 116.0(3) . . ?
C6 O3 Co1 125.4(2) . 1_455 ?
C10 C11 C12 118.8(3) . . ?
C15 C10 C11 121.4(3) . . ?
C15 C10 N2 118.5(3) . . ?
C11 C10 N2 120.1(3) . . ?
C9 N2 C8 105.6(3) . . ?
C9 N2 C10 127.8(3) . . ?
C8 N2 C10 126.2(3) . . ?
N1 C9 N2 113.0(3) . . ?
C7 C8 N2 105.6(4) . . ?
C9 N1 C7 104.5(3) . . ?
C9 N1 Co1 129.5(2) . 2_857 ?
C7 N1 Co1 125.7(2) . 2_857 ?
C8 C7 N1 111.1(4) . . ?

loop_
_geom_bond_atom_site_label_1
_geom_bond_atom_site_label_2
_geom_bond_distance
_geom_bond_site_symmetry_2
_geom_bond_publ_flag
Co1 O3 2.001(3) 1_655 ?
Co1 N3 2.050(3) . ?
Co1 O2 2.054(2) . ?
Co1 N1 2.097(3) 2_847 ?
Co1 O5 2.262(2) . ?
S1 C2 1.718(3) . ?
S1 C5 1.721(3) . ?
O1 C1 1.245(4) . ?
N3 C18 1.320(4) . ?
N3 C17 1.373(4) . ?
C4 C5 1.361(5) . ?
C4 C3 1.395(4) . ?
C18 N4 1.351(4) . ?
O2 C1 1.271(4) . ?
N4 C16 1.365(4) . ?
N4 C13 1.423(4) . ?
C15 C10 1.348(5) . ?
C15 C14 1.362(4) . ?
C5 C6 1.485(4) . ?
C14 C13 1.320(4) . ?
C13 C12 1.383(5) . ?
C2 C3 1.367(4) . ?
C2 C1 1.478(4) . ?
C12 C11 1.374(5) . ?
C17 C16 1.340(5) . ?
C6 O4 1.241(4) . ?
C6 O3 1.260(4) . ?
O3 Co1 2.001(3) 1_455 ?
C11 C10 1.372(5) . ?
C10 N2 1.424(4) . ?
N2 C9 1.337(4) . ?
N2 C8 1.387(5) . ?
C9 N1 1.309(4) . ?
C8 C7 1.344(6) . ?
N1 C7 1.358(5) . ?
N1 Co1 2.097(3) 2_857 ?
